data_4089019
loop_
_publ_author_name
'Murosaki, Takahiro'
'Kaneda, Shohei'
'Maruhashi, Ryota'
'Sadamori, Kazuya'
'Shoji, Yoshiaki'
'Tamao, Kohei'
'Hashizume, Daisuke'
'Hayakawa, Naoki'
'Matsuo, Tsukasa'

_publ_section_title
;
 Synthesis and Structural Characteristics of Discrete Organoboron and
 Organoaluminum Hydrides Incorporating Bulky Eind Groups
;
_journal_issue 19
_journal_name_full Organometallics
_journal_page_first 3397
_journal_paper_doi 10.1021/acs.organomet.6b00633
_journal_volume 35
_journal_year 2016
_chemical_formula_moiety 'C56 H91 Al'
_chemical_formula_sum 'C56 H91 Al'
_chemical_formula_weight 791.26
_space_group_crystal_system monoclinic
_space_group_IT_number 15
_space_group_name_Hall '-C 2yc'
_space_group_name_H-M_alt 'C 1 2/c 1'
_atom_sites_solution_hydrogens mixed
_atom_sites_solution_primary direct
_atom_sites_solution_secondary difmap
_audit_creation_method SHELXL-2014/7
_cell_angle_alpha 90
_cell_angle_beta 104.135(5)
_cell_angle_gamma 90
_cell_formula_units_Z 8
_cell_length_a 32.777(12)
_cell_length_b 18.557(6)
_cell_length_c 16.936(6)
_cell_measurement_reflns_used 9229
_cell_measurement_temperature 100(2)
_cell_measurement_theta_max 31.2869
_cell_measurement_theta_min 2.1950
_cell_volume 9989(6)
_computing_cell_refinement CrystalClear
_computing_data_collection CrystalClear
_computing_data_reduction CrystalClear
_computing_molecular_graphics SHELXLE
_computing_publication_material 'SHELXL-2014/7 (Sheldrick, 2014)'
_computing_structure_refinement 'SHELXL-2014/7 (Sheldrick, 2014)'
_computing_structure_solution SIR2004
_diffrn_ambient_temperature 100(2)
_diffrn_detector_area_resol_mean 7.31
_diffrn_measured_fraction_theta_full 0.998
_diffrn_measured_fraction_theta_max 0.998
_diffrn_measurement_device_type 'Rigaku AFC-10 with Saturn724+'
_diffrn_measurement_method \w-scan
_diffrn_radiation_type MoK\a
_diffrn_radiation_wavelength 0.71073
_diffrn_reflns_av_R_equivalents 0.2110
_diffrn_reflns_av_unetI/netI 0.1393
_diffrn_reflns_Laue_measured_fraction_full 0.998
_diffrn_reflns_Laue_measured_fraction_max 0.998
_diffrn_reflns_limit_h_max 42
_diffrn_reflns_limit_h_min -42
_diffrn_reflns_limit_k_max 24
_diffrn_reflns_limit_k_min -24
_diffrn_reflns_limit_l_max 22
_diffrn_reflns_limit_l_min -22
_diffrn_reflns_number 80057
_diffrn_reflns_point_group_measured_fraction_full 0.998
_diffrn_reflns_point_group_measured_fraction_max 0.998
_diffrn_reflns_theta_full 25.242
_diffrn_reflns_theta_max 27.497
_diffrn_reflns_theta_min 3.058
_diffrn_source 'Fine-focus rotating anode'
_exptl_absorpt_coefficient_mu 0.074
_exptl_absorpt_correction_T_max 0.9955
_exptl_absorpt_correction_T_min 0.9890
_exptl_absorpt_correction_type numerical
_exptl_absorpt_process_details Numabs
_exptl_crystal_colour Colorless
_exptl_crystal_density_diffrn 1.052
_exptl_crystal_description Block
_exptl_crystal_F_000 3520
_exptl_crystal_size_max 0.177
_exptl_crystal_size_mid 0.129
_exptl_crystal_size_min 0.076
_refine_diff_density_max 0.306
_refine_diff_density_min -0.377
_refine_diff_density_rms 0.067
_refine_ls_extinction_method none
_refine_ls_goodness_of_fit_ref 1.333
_refine_ls_hydrogen_treatment mixed
_refine_ls_matrix_type full
_refine_ls_number_parameters 542
_refine_ls_number_reflns 11447
_refine_ls_number_restraints 0
_refine_ls_restrained_S_all 1.333
_refine_ls_R_factor_all 0.2226
_refine_ls_R_factor_gt 0.1789
_refine_ls_shift/su_max 0.000
_refine_ls_shift/su_mean 0.000
_refine_ls_structure_factor_coef Fsqd
_refine_ls_weighting_details 'w=1/[\s^2^(Fo^2^)+(0.0001P)^2^+54.2251P] where P=(Fo^2^+2Fc^2^)/3'
_refine_ls_weighting_scheme calc
_refine_ls_wR_factor_gt 0.2251
_refine_ls_wR_factor_ref 0.2429
_reflns_Friedel_coverage 0.000
_reflns_number_gt 8430
_reflns_number_total 11447
_reflns_threshold_expression 'I > 2\s(I)'
_cod_data_source_file om6b00633_si_002.cif
_cod_data_source_block 7_Eind2AlH4
_cod_depositor_comments
;
The following automatic conversions were performed:

data item '_exptl_absorpt_correction_type' value 'Numerical' was
changed to 'numerical' in accordance with the
/home/saulius/struct/COD-crude-data/automatic-downloads/DataCite-retrospective/ACS/depositions/lib/dictionaries/cif_core.dic
dictionary named 'cif_core.dic' version 2.4.2 last updated on
2011-04-26.

Automatic conversion script
Id: cif_fix_values 6909 2019-04-08 15:41:33Z antanas 
;
_cod_original_sg_symbol_H-M 'C 2/c'
_cod_database_code 4089019
_shelx_shelxl_version_number 2014/7
_shelx_space_group_comment
;
The symmetry employed for this shelxl refinement is uniquely defined
by the following loop, which should always be used as a source of
symmetry information in preference to the above space-group names.
They are only intended as comments.
;
_shelx_estimated_absorpt_t_min 0.987
_shelx_estimated_absorpt_t_max 0.994

loop_
_space_group_symop_operation_xyz
'x, y, z'
'-x, y, -z+1/2'
'x+1/2, y+1/2, z'
'-x+1/2, y+1/2, -z+1/2'
'-x, -y, -z'
'x, -y, z-1/2'
'-x+1/2, -y+1/2, -z'
'x+1/2, -y+1/2, z-1/2'

loop_
_atom_site_label
_atom_site_type_symbol
_atom_site_fract_x
_atom_site_fract_y
_atom_site_fract_z
_atom_site_U_iso_or_equiv
_atom_site_adp_type
_atom_site_occupancy
_atom_site_site_symmetry_order
_atom_site_calc_flag
_atom_site_refinement_flags_posn
_atom_site_refinement_flags_adp
_atom_site_refinement_flags_occupancy
_atom_site_disorder_assembly
_atom_site_disorder_group
Al1 Al 0.37187(5) 0.68845(8) 0.36169(9) 0.0191(3) Uani 1 1 d . . . . .
H1 H 0.3650(18) 0.608(3) 0.343(3) 0.055(19) Uiso 1 1 d . . . . .
C1 C 0.41021(15) 0.7131(3) 0.4687(3) 0.0177(10) Uani 1 1 d . . . . .
C2 C 0.43972(15) 0.7712(2) 0.4848(3) 0.0170(10) Uani 1 1 d . . . . .
C3 C 0.46273(15) 0.8050(3) 0.4241(3) 0.0176(10) Uani 1 1 d . . . . .
C4 C 0.49310(15) 0.8608(3) 0.4769(3) 0.0206(11) Uani 1 1 d . . . . .
H4A H 0.5227 0.8458 0.4826 0.025 Uiso 1 1 calc R U . . .
H4B H 0.4891 0.9087 0.4504 0.025 Uiso 1 1 calc R U . . .
C5 C 0.48342(16) 0.8652(3) 0.5623(3) 0.0194(11) Uani 1 1 d . . . . .
C6 C 0.45567(15) 0.7997(2) 0.5624(3) 0.0168(10) Uani 1 1 d . . . . .
C7 C 0.44456(15) 0.7689(2) 0.6294(3) 0.0182(11) Uani 1 1 d . . . . .
H7 H 0.4545 0.7893 0.6821 0.022 Uiso 1 1 calc R U . . .
C8 C 0.41881(15) 0.7083(3) 0.6184(3) 0.0171(10) Uani 1 1 d . . . . .
C9 C 0.40329(16) 0.6689(3) 0.6844(3) 0.0209(11) Uani 1 1 d . . . . .
C10 C 0.38796(17) 0.5968(3) 0.6413(3) 0.0240(12) Uani 1 1 d . . . . .
H10A H 0.3619 0.5808 0.6559 0.029 Uiso 1 1 calc R U . . .
H10B H 0.4097 0.5591 0.6589 0.029 Uiso 1 1 calc R U . . .
C11 C 0.37918(15) 0.6081(3) 0.5465(3) 0.0173(10) Uani 1 1 d . . . . .
C12 C 0.40267(15) 0.6795(2) 0.5396(3) 0.0170(10) Uani 1 1 d . . . . .
C13 C 0.48863(16) 0.7450(3) 0.3947(3) 0.0252(12) Uani 1 1 d . . . . .
H13A H 0.4689 0.7120 0.3583 0.030 Uiso 1 1 calc R U . . .
H13B H 0.5065 0.7676 0.3622 0.030 Uiso 1 1 calc R U . . .
C14 C 0.51674(16) 0.7006(3) 0.4627(3) 0.0285(13) Uani 1 1 d . . . . .
H14A H 0.5300 0.6616 0.4388 0.034 Uiso 1 1 calc R U . . .
H14B H 0.4997 0.6800 0.4973 0.034 Uiso 1 1 calc R U . . .
H14C H 0.5386 0.7316 0.4956 0.034 Uiso 1 1 calc R U . . .
C15 C 0.43272(16) 0.8429(3) 0.3517(3) 0.0230(11) Uani 1 1 d . . . . .
H15A H 0.4103 0.8084 0.3262 0.028 Uiso 1 1 calc R U . . .
H15B H 0.4191 0.8835 0.3732 0.028 Uiso 1 1 calc R U . . .
C16 C 0.45286(17) 0.8722(3) 0.2852(3) 0.0260(12) Uani 1 1 d . . . . .
H16A H 0.4321 0.9007 0.2461 0.031 Uiso 1 1 calc R U . . .
H16B H 0.4623 0.8318 0.2568 0.031 Uiso 1 1 calc R U . . .
H16C H 0.4770 0.9027 0.3101 0.031 Uiso 1 1 calc R U . . .
C17 C 0.52410(16) 0.8618(3) 0.6310(3) 0.0215(11) Uani 1 1 d . . . . .
H17A H 0.5164 0.8599 0.6839 0.026 Uiso 1 1 calc R U . . .
H17B H 0.5391 0.8166 0.6253 0.026 Uiso 1 1 calc R U . . .
C18 C 0.55431(17) 0.9256(3) 0.6324(3) 0.0267(12) Uani 1 1 d . . . . .
H18A H 0.5805 0.9170 0.6739 0.032 Uiso 1 1 calc R U . . .
H18B H 0.5411 0.9700 0.6453 0.032 Uiso 1 1 calc R U . . .
H18C H 0.5605 0.9303 0.5789 0.032 Uiso 1 1 calc R U . . .
C19 C 0.45821(16) 0.9351(3) 0.5666(3) 0.0197(11) Uani 1 1 d . . . . .
H19A H 0.4751 0.9764 0.5557 0.024 Uiso 1 1 calc R U . . .
H19B H 0.4322 0.9336 0.5223 0.024 Uiso 1 1 calc R U . . .
C20 C 0.44582(17) 0.9496(3) 0.6470(3) 0.0262(12) Uani 1 1 d . . . . .
H20A H 0.4305 0.9954 0.6431 0.031 Uiso 1 1 calc R U . . .
H20B H 0.4712 0.9523 0.6916 0.031 Uiso 1 1 calc R U . . .
H20C H 0.4278 0.9105 0.6576 0.031 Uiso 1 1 calc R U . . .
C21 C 0.43852(17) 0.6568(3) 0.7619(3) 0.0272(12) Uani 1 1 d . . . . .
H21A H 0.4620 0.6316 0.7465 0.033 Uiso 1 1 calc R U . . .
H21B H 0.4491 0.7044 0.7841 0.033 Uiso 1 1 calc R U . . .
C22 C 0.4262(2) 0.6136(3) 0.8294(3) 0.0383(15) Uani 1 1 d . . . . .
H22A H 0.4515 0.6017 0.8717 0.046 Uiso 1 1 calc R U . . .
H22B H 0.4120 0.5691 0.8066 0.046 Uiso 1 1 calc R U . . .
H22C H 0.4071 0.6424 0.8532 0.046 Uiso 1 1 calc R U . . .
C23 C 0.36502(17) 0.7092(3) 0.7029(3) 0.0265(12) Uani 1 1 d . . . . .
H23A H 0.3430 0.7135 0.6515 0.032 Uiso 1 1 calc R U . . .
H23B H 0.3534 0.6789 0.7403 0.032 Uiso 1 1 calc R U . . .
C24 C 0.37326(19) 0.7835(3) 0.7399(4) 0.0357(14) Uani 1 1 d . . . . .
H24A H 0.3467 0.8045 0.7458 0.043 Uiso 1 1 calc R U . . .
H24B H 0.3854 0.8141 0.7044 0.043 Uiso 1 1 calc R U . . .
H24C H 0.3930 0.7799 0.7936 0.043 Uiso 1 1 calc R U . . .
C25 C 0.39812(16) 0.5425(3) 0.5096(3) 0.0223(11) Uani 1 1 d . . . . .
H25A H 0.3877 0.4976 0.5297 0.027 Uiso 1 1 calc R U . . .
H25B H 0.3872 0.5435 0.4497 0.027 Uiso 1 1 calc R U . . .
C26 C 0.44602(17) 0.5390(3) 0.5288(4) 0.0340(14) Uani 1 1 d . . . . .
H26A H 0.4547 0.4931 0.5096 0.041 Uiso 1 1 calc R U . . .
H26B H 0.4575 0.5430 0.5877 0.041 Uiso 1 1 calc R U . . .
H26C H 0.4566 0.5788 0.5013 0.041 Uiso 1 1 calc R U . . .
C27 C 0.33157(15) 0.6139(3) 0.5075(3) 0.0212(11) Uani 1 1 d . . . . .
H27A H 0.3202 0.6543 0.5337 0.025 Uiso 1 1 calc R U . . .
H27B H 0.3278 0.6265 0.4493 0.025 Uiso 1 1 calc R U . . .
C28 C 0.30492(17) 0.5464(3) 0.5124(3) 0.0311(13) Uani 1 1 d . . . . .
H28A H 0.2758 0.5550 0.4821 0.037 Uiso 1 1 calc R U . . .
H28B H 0.3056 0.5363 0.5695 0.037 Uiso 1 1 calc R U . . .
H28C H 0.3164 0.5052 0.4888 0.037 Uiso 1 1 calc R U . . .
C29 C 0.33982(15) 0.7549(3) 0.2764(3) 0.0181(10) Uani 1 1 d . . . . .
C30 C 0.31440(15) 0.8148(3) 0.2868(3) 0.0184(10) Uani 1 1 d . . . . .
C31 C 0.30064(16) 0.8365(3) 0.3646(3) 0.0208(11) Uani 1 1 d . . . . .
C32 C 0.26636(18) 0.8946(3) 0.3326(3) 0.0322(14) Uani 1 1 d . . . . .
H32A H 0.2381 0.8742 0.3297 0.039 Uiso 1 1 calc R U . . .
H32B H 0.2706 0.9362 0.3703 0.039 Uiso 1 1 calc R U . . .
C33 C 0.26917(16) 0.9199(3) 0.2467(3) 0.0217(11) Uani 1 1 d . . . . .
C34 C 0.29722(15) 0.8625(3) 0.2237(3) 0.0178(10) Uani 1 1 d . . . . .
C35 C 0.30553(16) 0.8548(3) 0.1462(3) 0.0201(11) Uani 1 1 d . . . . .
H35 H 0.2946 0.8883 0.1038 0.024 Uiso 1 1 calc R U . . .
C36 C 0.33011(15) 0.7969(3) 0.1337(3) 0.0186(11) Uani 1 1 d . . . . .
C37 C 0.34431(15) 0.7812(3) 0.0559(3) 0.0197(11) Uani 1 1 d . . . . .
C38 C 0.36325(17) 0.7039(3) 0.0712(3) 0.0239(12) Uani 1 1 d . . . . .
H38A H 0.3920 0.7032 0.0621 0.029 Uiso 1 1 calc R U . . .
H38B H 0.3456 0.6694 0.0330 0.029 Uiso 1 1 calc R U . . .
C39 C 0.36478(15) 0.6818(3) 0.1615(3) 0.0183(10) Uani 1 1 d . . . . .
C40 C 0.34466(14) 0.7461(3) 0.1947(3) 0.0185(10) Uani 1 1 d . . . . .
C41 C 0.33813(17) 0.8671(3) 0.4296(3) 0.0256(12) Uani 1 1 d . . . . .
H41A H 0.3608 0.8305 0.4407 0.031 Uiso 1 1 calc R U . . .
H41B H 0.3490 0.9099 0.4065 0.031 Uiso 1 1 calc R U . . .
C42 C 0.32870(19) 0.8888(3) 0.5112(3) 0.0362(15) Uani 1 1 d . . . . .
H42A H 0.3536 0.9119 0.5459 0.043 Uiso 1 1 calc R U . . .
H42B H 0.3215 0.8458 0.5384 0.043 Uiso 1 1 calc R U . . .
H42C H 0.3050 0.9227 0.5010 0.043 Uiso 1 1 calc R U . . .
C43 C 0.28204(16) 0.7717(3) 0.4024(3) 0.0250(12) Uani 1 1 d . . . . .
H43A H 0.3057 0.7408 0.4312 0.030 Uiso 1 1 calc R U . . .
H43B H 0.2680 0.7906 0.4437 0.030 Uiso 1 1 calc R U . . .
C44 C 0.25067(19) 0.7245(4) 0.3435(4) 0.0424(17) Uani 1 1 d . . . . .
H44A H 0.2393 0.6881 0.3741 0.051 Uiso 1 1 calc R U . . .
H44B H 0.2649 0.7005 0.3060 0.051 Uiso 1 1 calc R U . . .
H44C H 0.2277 0.7544 0.3123 0.051 Uiso 1 1 calc R U . . .
C45 C 0.2944(4) 0.9924(7) 0.2670(7) 0.025(2) Uani 0.540(7) 1 d . . P A 1
H45A H 0.2780 1.0261 0.2926 0.030 Uiso 0.540(7) 1 calc R U P A 1
H45B H 0.3213 0.9825 0.3071 0.030 Uiso 0.540(7) 1 calc R U P A 1
C46 C 0.3039(4) 1.0295(6) 0.1904(7) 0.041(2) Uani 0.540(7) 1 d . . P A 1
H46A H 0.3237 0.9998 0.1697 0.061 Uiso 0.540(7) 1 calc R U P A 1
H46B H 0.3163 1.0771 0.2055 0.061 Uiso 0.540(7) 1 calc R U P A 1
H46C H 0.2777 1.0347 0.1481 0.061 Uiso 0.540(7) 1 calc R U P A 1
C45B C 0.2834(5) 0.9985(8) 0.2289(8) 0.025(2) Uani 0.460(7) 1 d . . P A 2
H45C H 0.2794 1.0042 0.1694 0.030 Uiso 0.460(7) 1 calc R U P A 2
H45D H 0.2649 1.0339 0.2469 0.030 Uiso 0.460(7) 1 calc R U P A 2
C46B C 0.3280(4) 1.0153(7) 0.2698(8) 0.041(2) Uani 0.460(7) 1 d . . P A 2
H46D H 0.3316 1.0147 0.3290 0.061 Uiso 0.460(7) 1 calc R U P A 2
H46E H 0.3352 1.0632 0.2528 0.061 Uiso 0.460(7) 1 calc R U P A 2
H46F H 0.3465 0.9792 0.2546 0.061 Uiso 0.460(7) 1 calc R U P A 2
C47 C 0.22560(18) 0.9181(3) 0.1871(3) 0.0352(15) Uani 1 1 d . . . . .
H47A H 0.2291 0.9269 0.1315 0.042 Uiso 1 1 calc R U . . .
H47B H 0.2138 0.8691 0.1878 0.042 Uiso 1 1 calc R U . . .
C48 C 0.1937(2) 0.9724(4) 0.2042(4) 0.0485(19) Uani 1 1 d . . . . .
H48A H 0.1661 0.9632 0.1676 0.058 Uiso 1 1 calc R U . . .
H48B H 0.2028 1.0214 0.1952 0.058 Uiso 1 1 calc R U . . .
H48C H 0.1918 0.9675 0.2608 0.058 Uiso 1 1 calc R U . . .
C49 C 0.37944(17) 0.8342(3) 0.0459(3) 0.0285(13) Uani 1 1 d . . . . .
H49A H 0.4024 0.8323 0.0962 0.034 Uiso 1 1 calc R U . . .
H49B H 0.3911 0.8167 0.0007 0.034 Uiso 1 1 calc R U . . .
C50 C 0.3667(2) 0.9128(3) 0.0291(4) 0.0403(16) Uani 1 1 d . . . . .
H50A H 0.3908 0.9404 0.0206 0.048 Uiso 1 1 calc R U . . .
H50B H 0.3576 0.9327 0.0756 0.048 Uiso 1 1 calc R U . . .
H50C H 0.3435 0.9158 -0.0198 0.048 Uiso 1 1 calc R U . . .
C51 C 0.30663(16) 0.7834(3) -0.0196(3) 0.0254(12) Uani 1 1 d . . . . .
H51A H 0.2862 0.7459 -0.0134 0.030 Uiso 1 1 calc R U . . .
H51B H 0.2925 0.8307 -0.0210 0.030 Uiso 1 1 calc R U . . .
C52 C 0.31792(19) 0.7718(3) -0.1014(3) 0.0370(15) Uani 1 1 d . . . . .
H52A H 0.2921 0.7675 -0.1448 0.044 Uiso 1 1 calc R U . . .
H52B H 0.3345 0.7276 -0.0990 0.044 Uiso 1 1 calc R U . . .
H52C H 0.3344 0.8130 -0.1127 0.044 Uiso 1 1 calc R U . . .
C53 C 0.41058(15) 0.6702(3) 0.2104(3) 0.0195(11) Uani 1 1 d . . . . .
H53A H 0.4275 0.7117 0.1999 0.023 Uiso 1 1 calc R U . . .
H53B H 0.4111 0.6709 0.2691 0.023 Uiso 1 1 calc R U . . .
C54 C 0.43201(17) 0.6013(3) 0.1928(3) 0.0285(13) Uani 1 1 d . . . . .
H54A H 0.4619 0.6028 0.2212 0.034 Uiso 1 1 calc R U . . .
H54B H 0.4293 0.5971 0.1341 0.034 Uiso 1 1 calc R U . . .
H54C H 0.4187 0.5597 0.2119 0.034 Uiso 1 1 calc R U . . .
C55 C 0.33827(16) 0.6120(3) 0.1618(3) 0.0220(11) Uani 1 1 d . . . . .
H55A H 0.3490 0.5741 0.1311 0.026 Uiso 1 1 calc R U . . .
H55B H 0.3426 0.5951 0.2187 0.026 Uiso 1 1 calc R U . . .
C56 C 0.29148(17) 0.6210(3) 0.1256(3) 0.0316(13) Uani 1 1 d . . . . .
H56A H 0.2771 0.5752 0.1288 0.038 Uiso 1 1 calc R U . . .
H56B H 0.2867 0.6358 0.0685 0.038 Uiso 1 1 calc R U . . .
H56C H 0.2804 0.6579 0.1561 0.038 Uiso 1 1 calc R U . . .

loop_
_atom_site_aniso_label
_atom_site_aniso_U_11
_atom_site_aniso_U_22
_atom_site_aniso_U_33
_atom_site_aniso_U_23
_atom_site_aniso_U_13
_atom_site_aniso_U_12
Al1 0.0251(8) 0.0171(7) 0.0164(8) 0.0005(6) 0.0075(6) -0.0013(7)
C1 0.016(2) 0.017(2) 0.020(3) -0.001(2) 0.004(2) 0.000(2)
C2 0.023(3) 0.012(2) 0.017(2) 0.0052(19) 0.006(2) 0.007(2)
C3 0.022(3) 0.015(2) 0.017(2) 0.003(2) 0.007(2) 0.002(2)
C4 0.020(3) 0.025(3) 0.018(3) 0.005(2) 0.006(2) 0.001(2)
C5 0.027(3) 0.020(3) 0.012(2) 0.002(2) 0.006(2) -0.004(2)
C6 0.019(3) 0.013(2) 0.018(2) 0.002(2) 0.005(2) 0.006(2)
C7 0.028(3) 0.010(2) 0.019(3) -0.0023(19) 0.011(2) -0.002(2)
C8 0.019(3) 0.018(2) 0.014(2) 0.0054(19) 0.0036(19) 0.005(2)
C9 0.027(3) 0.019(3) 0.019(3) 0.003(2) 0.009(2) 0.001(2)
C10 0.029(3) 0.021(3) 0.023(3) 0.007(2) 0.009(2) -0.002(2)
C11 0.019(3) 0.017(2) 0.017(2) -0.005(2) 0.007(2) -0.004(2)
C12 0.019(3) 0.014(2) 0.019(3) 0.003(2) 0.008(2) 0.001(2)
C13 0.025(3) 0.026(3) 0.032(3) -0.005(2) 0.019(2) -0.003(2)
C14 0.023(3) 0.024(3) 0.041(3) 0.001(3) 0.013(2) 0.005(2)
C15 0.026(3) 0.024(3) 0.020(3) 0.003(2) 0.007(2) -0.001(2)
C16 0.034(3) 0.024(3) 0.021(3) 0.005(2) 0.008(2) -0.001(2)
C17 0.027(3) 0.015(2) 0.020(3) 0.001(2) 0.002(2) -0.003(2)
C18 0.029(3) 0.026(3) 0.024(3) 0.003(2) 0.005(2) -0.005(2)
C19 0.023(3) 0.015(2) 0.020(3) 0.000(2) 0.005(2) 0.002(2)
C20 0.033(3) 0.018(3) 0.028(3) 0.001(2) 0.009(2) 0.004(2)
C21 0.035(3) 0.023(3) 0.023(3) 0.000(2) 0.006(2) -0.007(2)
C22 0.050(4) 0.040(4) 0.024(3) 0.007(3) 0.008(3) -0.006(3)
C23 0.035(3) 0.028(3) 0.020(3) 0.001(2) 0.013(2) -0.007(2)
C24 0.041(4) 0.032(3) 0.039(4) 0.001(3) 0.019(3) -0.001(3)
C25 0.032(3) 0.016(2) 0.020(3) -0.001(2) 0.007(2) -0.002(2)
C26 0.035(3) 0.021(3) 0.052(4) 0.006(3) 0.021(3) 0.006(3)
C27 0.026(3) 0.023(3) 0.016(3) 0.008(2) 0.008(2) -0.001(2)
C28 0.030(3) 0.034(3) 0.029(3) 0.005(3) 0.008(2) -0.003(3)
C29 0.019(3) 0.014(2) 0.021(3) 0.000(2) 0.005(2) -0.003(2)
C30 0.017(3) 0.022(3) 0.017(2) -0.003(2) 0.0062(19) -0.005(2)
C31 0.025(3) 0.021(3) 0.019(3) 0.000(2) 0.011(2) 0.006(2)
C32 0.030(3) 0.043(4) 0.026(3) 0.002(3) 0.011(2) 0.014(3)
C33 0.025(3) 0.019(3) 0.026(3) 0.003(2) 0.016(2) 0.005(2)
C34 0.017(3) 0.017(2) 0.020(3) -0.002(2) 0.008(2) 0.000(2)
C35 0.024(3) 0.019(3) 0.018(3) 0.009(2) 0.007(2) 0.005(2)
C36 0.019(3) 0.023(3) 0.015(2) 0.004(2) 0.0062(19) -0.004(2)
C37 0.021(3) 0.025(3) 0.016(2) -0.001(2) 0.010(2) 0.001(2)
C38 0.029(3) 0.026(3) 0.020(3) -0.005(2) 0.013(2) -0.003(2)
C39 0.022(3) 0.016(2) 0.017(2) 0.000(2) 0.006(2) 0.006(2)
C40 0.012(2) 0.023(3) 0.020(3) -0.005(2) 0.0037(19) -0.003(2)
C41 0.030(3) 0.030(3) 0.018(3) -0.003(2) 0.008(2) 0.006(2)
C42 0.037(4) 0.049(4) 0.023(3) -0.008(3) 0.009(3) 0.003(3)
C43 0.023(3) 0.032(3) 0.023(3) -0.005(2) 0.009(2) -0.008(2)
C44 0.037(4) 0.057(4) 0.042(4) -0.016(3) 0.025(3) -0.018(3)
C45 0.039(7) 0.018(4) 0.021(7) 0.003(6) 0.015(6) 0.010(4)
C46 0.062(7) 0.028(5) 0.044(5) 0.002(4) 0.034(5) -0.017(4)
C45B 0.039(7) 0.018(4) 0.021(7) 0.003(6) 0.015(6) 0.010(4)
C46B 0.062(7) 0.028(5) 0.044(5) 0.002(4) 0.034(5) -0.017(4)
C47 0.035(3) 0.051(4) 0.020(3) 0.009(3) 0.008(2) 0.025(3)
C48 0.052(4) 0.058(4) 0.042(4) 0.021(3) 0.023(3) 0.036(4)
C49 0.028(3) 0.034(3) 0.027(3) -0.001(2) 0.014(2) -0.003(3)
C50 0.054(4) 0.035(4) 0.040(4) -0.001(3) 0.029(3) -0.011(3)
C51 0.025(3) 0.029(3) 0.023(3) -0.003(2) 0.008(2) 0.004(2)
C52 0.042(4) 0.049(4) 0.020(3) 0.009(3) 0.009(3) 0.008(3)
C53 0.017(3) 0.022(3) 0.019(3) -0.002(2) 0.004(2) -0.003(2)
C54 0.024(3) 0.025(3) 0.036(3) -0.006(3) 0.007(2) 0.002(2)
C55 0.027(3) 0.020(3) 0.021(3) -0.003(2) 0.010(2) 0.004(2)
C56 0.031(3) 0.031(3) 0.035(3) -0.004(3) 0.011(3) 0.003(3)

loop_
_atom_type_symbol
_atom_type_description
_atom_type_scat_dispersion_real
_atom_type_scat_dispersion_imag
_atom_type_scat_source
C C 0.0033 0.0016 'International Tables Vol C Tables 4.2.6.8 and 6.1.1.4'
H H 0.0000 0.0000 'International Tables Vol C Tables 4.2.6.8 and 6.1.1.4'
Al Al 0.0645 0.0514 'International Tables Vol C Tables 4.2.6.8 and 6.1.1.4'

loop_
_geom_angle_atom_site_label_1
_geom_angle_atom_site_label_2
_geom_angle_atom_site_label_3
_geom_angle
C1 Al1 C29 128.4(2)
C1 Al1 H1 116(2)
C29 Al1 H1 116(2)
C12 C1 C2 114.7(4)
C12 C1 Al1 117.7(3)
C2 C1 Al1 126.5(3)
C6 C2 C1 123.1(4)
C6 C2 C3 109.9(4)
C1 C2 C3 126.6(4)
C15 C3 C2 113.1(4)
C15 C3 C13 111.4(4)
C2 C3 C13 108.3(4)
C15 C3 C4 110.3(4)
C2 C3 C4 103.6(4)
C13 C3 C4 109.7(4)
C5 C4 C3 108.7(4)
C5 C4 H4A 109.9
C3 C4 H4A 109.9
C5 C4 H4B 109.9
C3 C4 H4B 109.9
H4A C4 H4B 108.3
C6 C5 C17 112.0(4)
C6 C5 C19 110.1(4)
C17 C5 C19 111.8(4)
C6 C5 C4 102.6(4)
C17 C5 C4 111.4(4)
C19 C5 C4 108.6(4)
C7 C6 C2 120.0(4)
C7 C6 C5 127.1(4)
C2 C6 C5 112.9(4)
C8 C7 C6 119.5(4)
C8 C7 H7 120.3
C6 C7 H7 120.3
C7 C8 C12 120.5(4)
C7 C8 C9 126.2(4)
C12 C8 C9 113.3(4)
C8 C9 C21 112.4(4)
C8 C9 C10 101.4(4)
C21 C9 C10 111.4(4)
C8 C9 C23 110.3(4)
C21 C9 C23 111.8(4)
C10 C9 C23 109.0(4)
C9 C10 C11 108.8(4)
C9 C10 H10A 109.9
C11 C10 H10A 109.9
C9 C10 H10B 109.9
C11 C10 H10B 109.9
H10A C10 H10B 108.3
C27 C11 C12 112.2(4)
C27 C11 C25 109.9(4)
C12 C11 C25 112.5(4)
C27 C11 C10 111.1(4)
C12 C11 C10 102.7(4)
C25 C11 C10 108.1(4)
C8 C12 C1 121.7(4)
C8 C12 C11 109.3(4)
C1 C12 C11 128.9(4)
C14 C13 C3 115.0(4)
C14 C13 H13A 108.5
C3 C13 H13A 108.5
C14 C13 H13B 108.5
C3 C13 H13B 108.5
H13A C13 H13B 107.5
C13 C14 H14A 109.5
C13 C14 H14B 109.5
H14A C14 H14B 109.5
C13 C14 H14C 109.5
H14A C14 H14C 109.5
H14B C14 H14C 109.5
C16 C15 C3 116.0(4)
C16 C15 H15A 108.3
C3 C15 H15A 108.3
C16 C15 H15B 108.3
C3 C15 H15B 108.3
H15A C15 H15B 107.4
C15 C16 H16A 109.5
C15 C16 H16B 109.5
H16A C16 H16B 109.5
C15 C16 H16C 109.5
H16A C16 H16C 109.5
H16B C16 H16C 109.5
C18 C17 C5 114.5(4)
C18 C17 H17A 108.6
C5 C17 H17A 108.6
C18 C17 H17B 108.6
C5 C17 H17B 108.6
H17A C17 H17B 107.6
C17 C18 H18A 109.5
C17 C18 H18B 109.5
H18A C18 H18B 109.5
C17 C18 H18C 109.5
H18A C18 H18C 109.5
H18B C18 H18C 109.5
C20 C19 C5 116.7(4)
C20 C19 H19A 108.1
C5 C19 H19A 108.1
C20 C19 H19B 108.1
C5 C19 H19B 108.1
H19A C19 H19B 107.3
C19 C20 H20A 109.5
C19 C20 H20B 109.5
H20A C20 H20B 109.5
C19 C20 H20C 109.5
H20A C20 H20C 109.5
H20B C20 H20C 109.5
C22 C21 C9 115.7(5)
C22 C21 H21A 108.4
C9 C21 H21A 108.4
C22 C21 H21B 108.4
C9 C21 H21B 108.4
H21A C21 H21B 107.4
C21 C22 H22A 109.5
C21 C22 H22B 109.5
H22A C22 H22B 109.5
C21 C22 H22C 109.5
H22A C22 H22C 109.5
H22B C22 H22C 109.5
C24 C23 C9 116.8(5)
C24 C23 H23A 108.1
C9 C23 H23A 108.1
C24 C23 H23B 108.1
C9 C23 H23B 108.1
H23A C23 H23B 107.3
C23 C24 H24A 109.5
C23 C24 H24B 109.5
H24A C24 H24B 109.5
C23 C24 H24C 109.5
H24A C24 H24C 109.5
H24B C24 H24C 109.5
C26 C25 C11 115.8(4)
C26 C25 H25A 108.3
C11 C25 H25A 108.3
C26 C25 H25B 108.3
C11 C25 H25B 108.3
H25A C25 H25B 107.4
C25 C26 H26A 109.5
C25 C26 H26B 109.5
H26A C26 H26B 109.5
C25 C26 H26C 109.5
H26A C26 H26C 109.5
H26B C26 H26C 109.5
C28 C27 C11 116.7(4)
C28 C27 H27A 108.1
C11 C27 H27A 108.1
C28 C27 H27B 108.1
C11 C27 H27B 108.1
H27A C27 H27B 107.3
C27 C28 H28A 109.5
C27 C28 H28B 109.5
H28A C28 H28B 109.5
C27 C28 H28C 109.5
H28A C28 H28C 109.5
H28B C28 H28C 109.5
C30 C29 C40 114.3(4)
C30 C29 Al1 127.8(4)
C40 C29 Al1 117.7(4)
C34 C30 C29 122.5(4)
C34 C30 C31 109.9(4)
C29 C30 C31 127.6(4)
C41 C31 C30 110.8(4)
C41 C31 C43 108.4(4)
C30 C31 C43 111.9(4)
C41 C31 C32 112.1(4)
C30 C31 C32 102.7(4)
C43 C31 C32 110.9(4)
C33 C32 C31 109.5(4)
C33 C32 H32A 109.8
C31 C32 H32A 109.8
C33 C32 H32B 109.8
C31 C32 H32B 109.8
H32A C32 H32B 108.2
C34 C33 C47 109.9(4)
C34 C33 C32 101.9(4)
C47 C33 C32 110.5(4)
C34 C33 C45 109.7(6)
C47 C33 C45 121.2(6)
C32 C33 C45 101.7(6)
C34 C33 C45B 111.9(7)
C47 C33 C45B 99.5(7)
C32 C33 C45B 123.0(7)
C30 C34 C35 121.0(4)
C30 C34 C33 113.9(4)
C35 C34 C33 125.2(4)
C36 C35 C34 118.1(4)
C36 C35 H35 121.0
C34 C35 H35 121.0
C35 C36 C40 121.1(4)
C35 C36 C37 126.1(4)
C40 C36 C37 112.9(4)
C36 C37 C51 111.0(4)
C36 C37 C49 111.2(4)
C51 C37 C49 110.8(4)
C36 C37 C38 103.0(4)
C51 C37 C38 111.6(4)
C49 C37 C38 109.0(4)
C37 C38 C39 108.5(4)
C37 C38 H38A 110.0
C39 C38 H38A 110.0
C37 C38 H38B 110.0
C39 C38 H38B 110.0
H38A C38 H38B 108.4
C40 C39 C53 111.2(4)
C40 C39 C55 110.8(4)
C53 C39 C55 110.6(4)
C40 C39 C38 103.9(4)
C53 C39 C38 110.7(4)
C55 C39 C38 109.5(4)
C36 C40 C29 122.5(4)
C36 C40 C39 110.7(4)
C29 C40 C39 126.7(4)
C42 C41 C31 115.9(4)
C42 C41 H41A 108.3
C31 C41 H41A 108.3
C42 C41 H41B 108.3
C31 C41 H41B 108.3
H41A C41 H41B 107.4
C41 C42 H42A 109.5
C41 C42 H42B 109.5
H42A C42 H42B 109.5
C41 C42 H42C 109.5
H42A C42 H42C 109.5
H42B C42 H42C 109.5
C44 C43 C31 116.5(4)
C44 C43 H43A 108.2
C31 C43 H43A 108.2
C44 C43 H43B 108.2
C31 C43 H43B 108.2
H43A C43 H43B 107.3
C43 C44 H44A 109.5
C43 C44 H44B 109.5
H44A C44 H44B 109.5
C43 C44 H44C 109.5
H44A C44 H44C 109.5
H44B C44 H44C 109.5
C46 C45 C33 113.3(9)
C46 C45 H45A 108.9
C33 C45 H45A 108.9
C46 C45 H45B 108.9
C33 C45 H45B 108.9
H45A C45 H45B 107.7
C45 C46 H46A 109.5
C45 C46 H46B 109.5
H46A C46 H46B 109.5
C45 C46 H46C 109.5
H46A C46 H46C 109.5
H46B C46 H46C 109.5
C46B C45B C33 114.0(11)
C46B C45B H45C 108.8
C33 C45B H45C 108.8
C46B C45B H45D 108.8
C33 C45B H45D 108.8
H45C C45B H45D 107.7
C45B C46B H46D 109.5
C45B C46B H46E 109.5
H46D C46B H46E 109.5
C45B C46B H46F 109.5
H46D C46B H46F 109.5
H46E C46B H46F 109.5
C48 C47 C33 115.5(5)
C48 C47 H47A 108.4
C33 C47 H47A 108.4
C48 C47 H47B 108.4
C33 C47 H47B 108.4
H47A C47 H47B 107.5
C47 C48 H48A 109.5
C47 C48 H48B 109.5
H48A C48 H48B 109.5
C47 C48 H48C 109.5
H48A C48 H48C 109.5
H48B C48 H48C 109.5
C50 C49 C37 116.7(5)
C50 C49 H49A 108.1
C37 C49 H49A 108.1
C50 C49 H49B 108.1
C37 C49 H49B 108.1
H49A C49 H49B 107.3
C49 C50 H50A 109.5
C49 C50 H50B 109.5
H50A C50 H50B 109.5
C49 C50 H50C 109.5
H50A C50 H50C 109.5
H50B C50 H50C 109.5
C52 C51 C37 115.0(4)
C52 C51 H51A 108.5
C37 C51 H51A 108.5
C52 C51 H51B 108.5
C37 C51 H51B 108.5
H51A C51 H51B 107.5
C51 C52 H52A 109.5
C51 C52 H52B 109.5
H52A C52 H52B 109.5
C51 C52 H52C 109.5
H52A C52 H52C 109.5
H52B C52 H52C 109.5
C54 C53 C39 116.6(4)
C54 C53 H53A 108.1
C39 C53 H53A 108.1
C54 C53 H53B 108.1
C39 C53 H53B 108.1
H53A C53 H53B 107.3
C53 C54 H54A 109.5
C53 C54 H54B 109.5
H54A C54 H54B 109.5
C53 C54 H54C 109.5
H54A C54 H54C 109.5
H54B C54 H54C 109.5
C56 C55 C39 114.6(4)
C56 C55 H55A 108.6
C39 C55 H55A 108.6
C56 C55 H55B 108.6
C39 C55 H55B 108.6
H55A C55 H55B 107.6
C55 C56 H56A 109.5
C55 C56 H56B 109.5
H56A C56 H56B 109.5
C55 C56 H56C 109.5
H56A C56 H56C 109.5
H56B C56 H56C 109.5

loop_
_geom_bond_atom_site_label_1
_geom_bond_atom_site_label_2
_geom_bond_distance
Al1 C1 1.991(5)
Al1 C29 1.992(5)
Al1 H1 1.54(6)
C1 C12 1.428(6)
C1 C2 1.429(7)
C2 C6 1.395(6)
C2 C3 1.549(6)
C3 C15 1.541(6)
C3 C13 1.554(7)
C3 C4 1.559(7)
C4 C5 1.556(6)
C4 H4A 0.9900
C4 H4B 0.9900
C5 C6 1.518(7)
C5 C17 1.542(7)
C5 C19 1.550(7)
C6 C7 1.395(6)
C7 C8 1.392(6)
C7 H7 0.9500
C8 C12 1.414(6)
C8 C9 1.524(6)
C9 C21 1.538(7)
C9 C10 1.549(7)
C9 C23 1.557(7)
C10 C11 1.575(7)
C10 H10A 0.9900
C10 H10B 0.9900
C11 C27 1.543(7)
C11 C12 1.550(6)
C11 C25 1.565(6)
C13 C14 1.528(7)
C13 H13A 0.9900
C13 H13B 0.9900
C14 H14A 0.9800
C14 H14B 0.9800
C14 H14C 0.9800
C15 C16 1.538(6)
C15 H15A 0.9900
C15 H15B 0.9900
C16 H16A 0.9800
C16 H16B 0.9800
C16 H16C 0.9800
C17 C18 1.539(7)
C17 H17A 0.9900
C17 H17B 0.9900
C18 H18A 0.9800
C18 H18B 0.9800
C18 H18C 0.9800
C19 C20 1.536(6)
C19 H19A 0.9900
C19 H19B 0.9900
C20 H20A 0.9800
C20 H20B 0.9800
C20 H20C 0.9800
C21 C22 1.530(7)
C21 H21A 0.9900
C21 H21B 0.9900
C22 H22A 0.9800
C22 H22B 0.9800
C22 H22C 0.9800
C23 C24 1.510(7)
C23 H23A 0.9900
C23 H23B 0.9900
C24 H24A 0.9800
C24 H24B 0.9800
C24 H24C 0.9800
C25 C26 1.525(7)
C25 H25A 0.9900
C25 H25B 0.9900
C26 H26A 0.9800
C26 H26B 0.9800
C26 H26C 0.9800
C27 C28 1.540(7)
C27 H27A 0.9900
C27 H27B 0.9900
C28 H28A 0.9800
C28 H28B 0.9800
C28 H28C 0.9800
C29 C30 1.426(7)
C29 C40 1.439(6)
C30 C34 1.397(7)
C30 C31 1.547(6)
C31 C41 1.543(7)
C31 C43 1.555(7)
C31 C32 1.556(7)
C32 C33 1.553(7)
C32 H32A 0.9900
C32 H32B 0.9900
C33 C34 1.519(6)
C33 C47 1.535(7)
C33 C45 1.572(14)
C33 C45B 1.582(16)
C34 C35 1.411(6)
C35 C36 1.390(7)
C35 H35 0.9500
C36 C40 1.394(7)
C36 C37 1.529(6)
C37 C51 1.546(7)
C37 C49 1.555(7)
C37 C38 1.559(7)
C38 C39 1.573(6)
C38 H38A 0.9900
C38 H38B 0.9900
C39 C40 1.534(6)
C39 C53 1.542(6)
C39 C55 1.561(7)
C41 C42 1.542(7)
C41 H41A 0.9900
C41 H41B 0.9900
C42 H42A 0.9800
C42 H42B 0.9800
C42 H42C 0.9800
C43 C44 1.523(7)
C43 H43A 0.9900
C43 H43B 0.9900
C44 H44A 0.9800
C44 H44B 0.9800
C44 H44C 0.9800
C45 C46 1.566(15)
C45 H45A 0.9900
C45 H45B 0.9900
C46 H46A 0.9800
C46 H46B 0.9800
C46 H46C 0.9800
C45B C46B 1.49(2)
C45B H45C 0.9900
C45B H45D 0.9900
C46B H46D 0.9800
C46B H46E 0.9800
C46B H46F 0.9800
C47 C48 1.530(7)
C47 H47A 0.9900
C47 H47B 0.9900
C48 H48A 0.9800
C48 H48B 0.9800
C48 H48C 0.9800
C49 C50 1.524(8)
C49 H49A 0.9900
C49 H49B 0.9900
C50 H50A 0.9800
C50 H50B 0.9800
C50 H50C 0.9800
C51 C52 1.533(7)
C51 H51A 0.9900
C51 H51B 0.9900
C52 H52A 0.9800
C52 H52B 0.9800
C52 H52C 0.9800
C53 C54 1.523(7)
C53 H53A 0.9900
C53 H53B 0.9900
C54 H54A 0.9800
C54 H54B 0.9800
C54 H54C 0.9800
C55 C56 1.516(7)
C55 H55A 0.9900
C55 H55B 0.9900
C56 H56A 0.9800
C56 H56B 0.9800
C56 H56C 0.9800

loop_
_geom_torsion_atom_site_label_1
_geom_torsion_atom_site_label_2
_geom_torsion_atom_site_label_3
_geom_torsion_atom_site_label_4
_geom_torsion
C12 C1 C2 C6 -8.4(7)
Al1 C1 C2 C6 159.0(4)
C12 C1 C2 C3 163.4(4)
Al1 C1 C2 C3 -29.2(7)
C6 C2 C3 C15 -122.3(4)
C1 C2 C3 C15 65.0(6)
C6 C2 C3 C13 113.6(4)
C1 C2 C3 C13 -59.1(6)
C6 C2 C3 C4 -2.9(5)
C1 C2 C3 C4 -175.6(4)
C15 C3 C4 C5 114.5(4)
C2 C3 C4 C5 -6.9(5)
C13 C3 C4 C5 -122.4(4)
C3 C4 C5 C6 13.1(5)
C3 C4 C5 C17 133.1(4)
C3 C4 C5 C19 -103.4(4)
C1 C2 C6 C7 3.3(7)
C3 C2 C6 C7 -169.7(4)
C1 C2 C6 C5 -174.9(4)
C3 C2 C6 C5 12.1(5)
C17 C5 C6 C7 46.7(7)
C19 C5 C6 C7 -78.3(6)
C4 C5 C6 C7 166.2(5)
C17 C5 C6 C2 -135.2(4)
C19 C5 C6 C2 99.8(5)
C4 C5 C6 C2 -15.7(5)
C2 C6 C7 C8 2.4(7)
C5 C6 C7 C8 -179.7(5)
C6 C7 C8 C12 -2.4(7)
C6 C7 C8 C9 -179.1(4)
C7 C8 C9 C21 -45.3(7)
C12 C8 C9 C21 137.8(4)
C7 C8 C9 C10 -164.4(5)
C12 C8 C9 C10 18.7(5)
C7 C8 C9 C23 80.3(6)
C12 C8 C9 C23 -96.7(5)
C8 C9 C10 C11 -21.2(5)
C21 C9 C10 C11 -140.9(4)
C23 C9 C10 C11 95.2(5)
C9 C10 C11 C27 -103.4(5)
C9 C10 C11 C12 16.8(5)
C9 C10 C11 C25 135.9(4)
C7 C8 C12 C1 -3.3(7)
C9 C8 C12 C1 173.8(4)
C7 C8 C12 C11 174.1(4)
C9 C8 C12 C11 -8.8(5)
C2 C1 C12 C8 8.3(7)
Al1 C1 C12 C8 -160.3(4)
C2 C1 C12 C11 -168.5(4)
Al1 C1 C12 C11 22.9(7)
C27 C11 C12 C8 114.3(4)
C25 C11 C12 C8 -121.1(4)
C10 C11 C12 C8 -5.1(5)
C27 C11 C12 C1 -68.6(6)
C25 C11 C12 C1 56.0(7)
C10 C11 C12 C1 172.0(5)
C15 C3 C13 C14 -175.4(4)
C2 C3 C13 C14 -50.3(6)
C4 C3 C13 C14 62.1(5)
C2 C3 C15 C16 -175.0(4)
C13 C3 C15 C16 -52.7(6)
C4 C3 C15 C16 69.5(5)
C6 C5 C17 C18 178.1(4)
C19 C5 C17 C18 -57.8(6)
C4 C5 C17 C18 63.9(6)
C6 C5 C19 C20 68.8(5)
C17 C5 C19 C20 -56.3(6)
C4 C5 C19 C20 -179.5(4)
C8 C9 C21 C22 -176.5(4)
C10 C9 C21 C22 -63.6(6)
C23 C9 C21 C22 58.8(6)
C8 C9 C23 C24 -65.5(6)
C21 C9 C23 C24 60.4(6)
C10 C9 C23 C24 -175.9(4)
C27 C11 C25 C26 167.7(4)
C12 C11 C25 C26 41.8(6)
C10 C11 C25 C26 -70.9(5)
C12 C11 C27 C28 -178.7(4)
C25 C11 C27 C28 55.3(5)
C10 C11 C27 C28 -64.3(6)
C40 C29 C30 C34 -2.6(7)
Al1 C29 C30 C34 172.5(4)
C40 C29 C30 C31 175.8(4)
Al1 C29 C30 C31 -9.1(7)
C34 C30 C31 C41 -109.5(5)
C29 C30 C31 C41 71.9(6)
C34 C30 C31 C43 129.4(5)
C29 C30 C31 C43 -49.2(7)
C34 C30 C31 C32 10.3(5)
C29 C30 C31 C32 -168.2(5)
C41 C31 C32 C33 104.0(5)
C30 C31 C32 C33 -15.0(6)
C43 C31 C32 C33 -134.7(4)
C31 C32 C33 C34 13.8(6)
C31 C32 C33 C47 130.6(5)
C31 C32 C33 C45 -99.5(7)
C31 C32 C33 C45B -112.4(8)
C29 C30 C34 C35 -2.1(7)
C31 C30 C34 C35 179.2(4)
C29 C30 C34 C33 176.7(4)
C31 C30 C34 C33 -1.9(6)
C47 C33 C34 C30 -124.6(5)
C32 C33 C34 C30 -7.4(6)
C45 C33 C34 C30 99.8(6)
C45B C33 C34 C30 125.9(7)
C47 C33 C34 C35 54.2(7)
C32 C33 C34 C35 171.4(5)
C45 C33 C34 C35 -81.4(7)
C45B C33 C34 C35 -55.4(8)
C30 C34 C35 C36 2.2(7)
C33 C34 C35 C36 -176.5(5)
C34 C35 C36 C40 2.7(7)
C34 C35 C36 C37 -177.0(4)
C35 C36 C37 C51 -50.4(7)
C40 C36 C37 C51 129.9(5)
C35 C36 C37 C49 73.5(6)
C40 C36 C37 C49 -106.2(5)
C35 C36 C37 C38 -169.9(5)
C40 C36 C37 C38 10.4(5)
C36 C37 C38 C39 -7.4(5)
C51 C37 C38 C39 -126.5(4)
C49 C37 C38 C39 110.8(4)
C37 C38 C39 C40 2.5(5)
C37 C38 C39 C53 -116.9(4)
C37 C38 C39 C55 120.9(4)
C35 C36 C40 C29 -7.9(7)
C37 C36 C40 C29 171.8(4)
C35 C36 C40 C39 170.9(4)
C37 C36 C40 C39 -9.4(6)
C30 C29 C40 C36 7.6(7)
Al1 C29 C40 C36 -168.1(4)
C30 C29 C40 C39 -171.1(4)
Al1 C29 C40 C39 13.3(6)
C53 C39 C40 C36 123.1(4)
C55 C39 C40 C36 -113.5(5)
C38 C39 C40 C36 4.0(5)
C53 C39 C40 C29 -58.1(6)
C55 C39 C40 C29 65.3(6)
C38 C39 C40 C29 -177.3(5)
C30 C31 C41 C42 -178.4(5)
C43 C31 C41 C42 -55.2(6)
C32 C31 C41 C42 67.6(6)
C41 C31 C43 C44 -167.9(5)
C30 C31 C43 C44 -45.3(6)
C32 C31 C43 C44 68.7(6)
C34 C33 C45 C46 70.2(10)
C47 C33 C45 C46 -59.6(11)
C32 C33 C45 C46 177.5(8)
C34 C33 C45B C46B -56.3(12)
C47 C33 C45B C46B -172.3(10)
C32 C33 C45B C46B 65.5(13)
C34 C33 C47 C48 178.8(5)
C32 C33 C47 C48 67.1(6)
C45 C33 C47 C48 -51.5(8)
C45B C33 C47 C48 -63.7(8)
C36 C37 C49 C50 -68.0(6)
C51 C37 C49 C50 56.0(6)
C38 C37 C49 C50 179.1(4)
C36 C37 C51 C52 177.2(4)
C49 C37 C51 C52 53.1(6)
C38 C37 C51 C52 -68.6(6)
C40 C39 C53 C54 170.5(4)
C55 C39 C53 C54 47.0(6)
C38 C39 C53 C54 -74.5(5)
C40 C39 C55 C56 48.1(6)
C53 C39 C55 C56 171.8(4)
C38 C39 C55 C56 -65.9(5)
